data_1559325
loop_
_publ_author_name
'Fostvedt, Jade I.'
'Grant, Lauren N.'
'Kriegel, Benjamin M.'
'Obenhuber, Andreas H.'
'Lohrey, Trevor D.'
'Bergman, Robert G.'
'Arnold, John'

_publ_section_title
;
 1,2-Addition and cycloaddition reactions of niobium bis(imido) and oxo
 imido complexes
;
_journal_name_full 'Chemical Science'
_journal_paper_doi 10.1039/D0SC03489D
_journal_year 2020
_chemical_formula_moiety 'C84 H116 N6 Nb2 O6, 2(C6 H18 O Si2)'
_chemical_formula_sum 'C96 H152 N6 Nb2 O8 Si4'
_chemical_formula_weight 908.20
_chemical_melting_point 444
_chemical_name_common '[(BDI)Nb(NAr)(\m-CO3)]2'
_chemical_name_systematic
'bis(\m2-carbonato-O,O?:O??)-bis(2,6-diisopropylphenyl)imino-bis(N,N?-bis(2,6-diisopropylphenyl)-3,5-dimethyl-B-diketiminato)-diniobium(V) hexamethydisiloxane solvate'
_space_group_crystal_system triclinic
_space_group_IT_number 2
_space_group_name_Hall '-P 1'
_space_group_name_H-M_alt 'P -1'
_atom_sites_solution_hydrogens geom
_audit_creation_date 2020-05-13
_audit_creation_method
;
Olex2 1.2
(compiled May 18 2018 14:05:52 for OlexSys, GUI svn.r5506)
;
_audit_update_record
;
2020-05-14 deposited with the CCDC.	2020-10-08 downloaded from the CCDC.
;
_cell_angle_alpha 76.581(4)
_cell_angle_beta 81.666(4)
_cell_angle_gamma 83.559(4)
_cell_formula_units_Z 2
_cell_length_a 13.3294(12)
_cell_length_b 15.6578(14)
_cell_length_c 24.934(2)
_cell_measurement_reflns_used 9087
_cell_measurement_temperature 100
_cell_measurement_theta_max 25.44
_cell_measurement_theta_min 2.25
_cell_volume 4991.7(8)
_computing_molecular_graphics 'Olex2 (Dolomanov et al., 2009)'
_computing_publication_material 'Olex2 (Dolomanov et al., 2009)'
_computing_structure_refinement 'ShelXL (Sheldrick, 2015)'
_diffrn_ambient_temperature 100
_diffrn_measured_fraction_theta_full 1.000
_diffrn_measured_fraction_theta_max 0.992
_diffrn_measurement_device_type 'Bruker APEX-II CCD'
_diffrn_measurement_method '\f and \w scans'
_diffrn_radiation_type MoK\a
_diffrn_radiation_wavelength 0.71073
_diffrn_reflns_av_R_equivalents 0.1465
_diffrn_reflns_av_unetI/netI 0.0994
_diffrn_reflns_Laue_measured_fraction_full 1.000
_diffrn_reflns_Laue_measured_fraction_max 0.992
_diffrn_reflns_limit_h_max 16
_diffrn_reflns_limit_h_min -15
_diffrn_reflns_limit_k_max 18
_diffrn_reflns_limit_k_min -18
_diffrn_reflns_limit_l_max 30
_diffrn_reflns_limit_l_min -30
_diffrn_reflns_number 85465
_diffrn_reflns_point_group_measured_fraction_full 1.000
_diffrn_reflns_point_group_measured_fraction_max 0.992
_diffrn_reflns_theta_full 25.000
_diffrn_reflns_theta_max 25.499
_diffrn_reflns_theta_min 1.341
_diffrn_standards_number 0
_exptl_absorpt_coefficient_mu 0.332
_exptl_absorpt_correction_T_max 0.7452
_exptl_absorpt_correction_T_min 0.6683
_exptl_absorpt_correction_type multi-scan
_exptl_absorpt_process_details
;
SADABS-2014/5 (Bruker,2014) was used for absorption correction.
wR2(int) was 0.1279 before and 0.0678 after correction.
The Ratio of minimum to maximum transmission is 0.8968.
The \l/2 correction factor is Not present.
;
_exptl_crystal_colour red
_exptl_crystal_colour_primary red
_exptl_crystal_density_diffrn 1.208
_exptl_crystal_description block
_exptl_crystal_F_000 1944
_exptl_crystal_size_max 0.14
_exptl_crystal_size_mid 0.12
_exptl_crystal_size_min 0.1
_refine_diff_density_max 1.737
_refine_diff_density_min -1.012
_refine_diff_density_rms 0.105
_refine_ls_extinction_method none
_refine_ls_goodness_of_fit_ref 1.002
_refine_ls_hydrogen_treatment constr
_refine_ls_matrix_type full
_refine_ls_number_parameters 1079
_refine_ls_number_reflns 18437
_refine_ls_number_restraints 0
_refine_ls_restrained_S_all 1.002
_refine_ls_R_factor_all 0.0849
_refine_ls_R_factor_gt 0.0603
_refine_ls_shift/su_max 0.002
_refine_ls_shift/su_mean 0.000
_refine_ls_structure_factor_coef Fsqd
_refine_ls_weighting_details 'w=1/[\s^2^(Fo^2^)+(0.0950P)^2^] where P=(Fo^2^+2Fc^2^)/3'
_refine_ls_weighting_scheme calc
_refine_ls_wR_factor_gt 0.1587
_refine_ls_wR_factor_ref 0.1698
_reflns_Friedel_coverage 0.000
_reflns_number_gt 12832
_reflns_number_total 18437
_reflns_threshold_expression 'I > 2\s(I)'
_cod_data_source_file d0sc03489d2.cif
_cod_data_source_block bmkxr68
_cod_depositor_comments
;

2022-06-21
Z value fixed to be consistent with given formula
                 miguel
;
_cod_original_formula_units_Z 4
_cod_database_code 1559325
_shelx_shelxl_version_number 2018/3
_shelx_space_group_comment
;
The symmetry employed for this shelxl refinement is uniquely defined
by the following loop, which should always be used as a source of
symmetry information in preference to the above space-group names.
They are only intended as comments.
;
_shelx_estimated_absorpt_t_max 0.968
_shelx_estimated_absorpt_t_min 0.955
_olex2_refinement_description
;
1. Fixed Uiso
 At 1.2 times of:
  All C(H) groups
 At 1.5 times of:
  All C(H,H,H) groups
2. Uiso/Uaniso restraints and constraints
Uanis(C42) = Uanis(O3)
3.a Ternary CH refined with riding coordinates:
 C12(H12), C15(H15), C24(H24), C27(H27), C36(H36), C39(H39), C54(H54),
 C57(H57), C66(H66), C69(H69), C78(H78), C81(H81)
3.b Aromatic/amide H refined with riding coordinates:
 C2(H2), C8(H8), C9(H9), C10(H10), C20(H20), C21(H21), C22(H22), C32(H32),
 C33(H33), C34(H34), C44(H44), C50(H50), C51(H51), C52(H52), C62(H62), C63(H63),
  C64(H64), C74(H74), C75(H75), C76(H76)
3.c Idealised Me refined as rotating group:
 C4(H4A,H4B,H4C), C5(H5A,H5B,H5C), C13(H13A,H13B,H13C), C14(H14A,H14B,H14C),
 C16(H16A,H16B,H16C), C17(H17A,H17B,H17C), C25(H25A,H25B,H25C), C26(H26A,H26B,
 H26C), C28(H28A,H28B,H28C), C29(H29A,H29B,H29C), C37(H37A,H37B,H37C), C38(H38A,
 H38B,H38C), C40(H40A,H40B,H40C), C41(H41A,H41B,H41C), C46(H46A,H46B,H46C),
 C47(H47A,H47B,H47C), C55(H55A,H55B,H55C), C56(H56A,H56B,H56C), C58(H58A,H58B,
 H58C), C59(H59A,H59B,H59C), C67(H67A,H67B,H67C), C68(H68A,H68B,H68C), C70(H70A,
 H70B,H70C), C71(H71A,H71B,H71C), C79(H79A,H79B,H79C), C80(H80A,H80B,H80C),
 C82(H82A,H82B,H82C), C83(H83A,H83B,H83C), C85(H85A,H85B,H85C), C86(H86A,H86B,
 H86C), C87(H87A,H87B,H87C), C88(H88A,H88B,H88C), C89(H89A,H89B,H89C), C90(H90A,
 H90B,H90C), C91(H91A,H91B,H91C), C92(H92A,H92B,H92C), C93(H93A,H93B,H93C),
 C94(H94A,H94B,H94C), C95(H95A,H95B,H95C), C96(H96A,H96B,H96C)
;

loop_
_space_group_symop_operation_xyz
'x, y, z'
'-x, -y, -z'

loop_
_atom_site_label
_atom_site_type_symbol
_atom_site_fract_x
_atom_site_fract_y
_atom_site_fract_z
_atom_site_U_iso_or_equiv
_atom_site_adp_type
_atom_site_occupancy
_atom_site_site_symmetry_order
_atom_site_calc_flag
_atom_site_refinement_flags_posn
_atom_site_refinement_flags_adp
_atom_site_refinement_flags_occupancy
_atom_site_disorder_assembly
_atom_site_disorder_group
C1 C 0.6475(3) 1.2193(3) 0.68528(15) 0.0243(9) Uani 1 1 d . . . . .
C2 C 0.7067(3) 1.2369(3) 0.72319(16) 0.0255(9) Uani 1 1 d . . . . .
H2 H 0.728338 1.294784 0.714938 0.031 Uiso 1 1 calc R . . . .
C3 C 0.7383(3) 1.1812(3) 0.77129(15) 0.0258(9) Uani 1 1 d . . . . .
C4 C 0.6122(3) 1.2977(3) 0.64401(16) 0.0295(9) Uani 1 1 d . . . . .
H4A H 0.656890 1.301789 0.608807 0.044 Uiso 1 1 calc GR . . . .
H4B H 0.613985 1.350959 0.658010 0.044 Uiso 1 1 calc GR . . . .
H4C H 0.542418 1.291954 0.638025 0.044 Uiso 1 1 calc GR . . . .
C5 C 0.7851(3) 1.2245(3) 0.80861(16) 0.0345(10) Uani 1 1 d . . . . .
H5A H 0.769433 1.193231 0.847337 0.052 Uiso 1 1 calc GR . . . .
H5B H 0.757262 1.285992 0.804313 0.052 Uiso 1 1 calc GR . . . .
H5C H 0.859016 1.222339 0.798464 0.052 Uiso 1 1 calc GR . . . .
C6 C 0.5490(3) 1.1329(3) 0.64965(15) 0.0229(9) Uani 1 1 d . . . . .
C7 C 0.5824(3) 1.1276(3) 0.59426(15) 0.0255(9) Uani 1 1 d . . . . .
C8 C 0.5091(3) 1.1183(3) 0.56122(15) 0.0312(10) Uani 1 1 d . . . . .
H8 H 0.530006 1.113788 0.523834 0.037 Uiso 1 1 calc R . . . .
C9 C 0.4088(3) 1.1157(3) 0.58170(16) 0.0357(11) Uani 1 1 d . . . . .
H9 H 0.360835 1.108474 0.558718 0.043 Uiso 1 1 calc R . . . .
C10 C 0.3760(3) 1.1236(3) 0.63601(16) 0.0326(10) Uani 1 1 d . . . . .
H10 H 0.305649 1.122679 0.649532 0.039 Uiso 1 1 calc R . . . .
C11 C 0.4448(3) 1.1329(3) 0.67081(15) 0.0257(9) Uani 1 1 d . . . . .
C12 C 0.6931(3) 1.1304(3) 0.56935(15) 0.0284(10) Uani 1 1 d . . . . .
H12 H 0.732763 1.141792 0.597723 0.034 Uiso 1 1 calc R . . . .
C13 C 0.7077(3) 1.2052(3) 0.51736(16) 0.0415(12) Uani 1 1 d . . . . .
H13A H 0.675627 1.192323 0.487487 0.062 Uiso 1 1 calc GR . . . .
H13B H 0.780551 1.210252 0.505383 0.062 Uiso 1 1 calc GR . . . .
H13C H 0.676265 1.260853 0.526079 0.062 Uiso 1 1 calc GR . . . .
C14 C 0.7353(3) 1.0426(3) 0.55558(16) 0.0373(11) Uani 1 1 d . . . . .
H14A H 0.723320 0.995208 0.588628 0.056 Uiso 1 1 calc GR . . . .
H14B H 0.808577 1.043893 0.543581 0.056 Uiso 1 1 calc GR . . . .
H14C H 0.701267 1.032225 0.525654 0.056 Uiso 1 1 calc GR . . . .
C15 C 0.4037(3) 1.1468(3) 0.72822(16) 0.0324(10) Uani 1 1 d . . . . .
H15 H 0.462482 1.139298 0.750121 0.039 Uiso 1 1 calc R . . . .
C16 C 0.3543(4) 1.2413(3) 0.7249(2) 0.0514(13) Uani 1 1 d . . . . .
H16A H 0.403283 1.283407 0.704860 0.077 Uiso 1 1 calc GR . . . .
H16B H 0.334083 1.250985 0.762583 0.077 Uiso 1 1 calc GR . . . .
H16C H 0.294188 1.249568 0.705297 0.077 Uiso 1 1 calc GR . . . .
C17 C 0.3280(3) 1.0812(3) 0.75954(17) 0.0417(12) Uani 1 1 d . . . . .
H17A H 0.269412 1.087039 0.738915 0.063 Uiso 1 1 calc GR . . . .
H17B H 0.304969 1.092939 0.796469 0.063 Uiso 1 1 calc GR . . . .
H17C H 0.360807 1.021192 0.763384 0.063 Uiso 1 1 calc GR . . . .
C18 C 0.7323(3) 1.0504(3) 0.84243(14) 0.0226(9) Uani 1 1 d . . . . .
C19 C 0.6452(3) 1.0564(3) 0.88044(15) 0.0264(9) Uani 1 1 d . . . . .
C20 C 0.6513(3) 1.0176(3) 0.93559(16) 0.0370(11) Uani 1 1 d . . . . .
H20 H 0.592915 1.021870 0.961960 0.044 Uiso 1 1 calc R . . . .
C21 C 0.7397(3) 0.9728(3) 0.95366(17) 0.0408(12) Uani 1 1 d . . . . .
H21 H 0.742207 0.946565 0.991874 0.049 Uiso 1 1 calc R . . . .
C22 C 0.8241(3) 0.9668(3) 0.91529(16) 0.0376(11) Uani 1 1 d . . . . .
H22 H 0.884112 0.933869 0.927397 0.045 Uiso 1 1 calc R . . . .
C23 C 0.8242(3) 1.0071(3) 0.85951(16) 0.0298(10) Uani 1 1 d . . . . .
C24 C 0.5461(3) 1.1053(3) 0.86189(16) 0.0340(11) Uani 1 1 d . . . . .
H24 H 0.552292 1.115463 0.820481 0.041 Uiso 1 1 calc R . . . .
C25 C 0.4551(3) 1.0529(3) 0.88545(18) 0.0458(13) Uani 1 1 d . . . . .
H25A H 0.465458 0.996405 0.873988 0.069 Uiso 1 1 calc GR . . . .
H25B H 0.393790 1.086004 0.871553 0.069 Uiso 1 1 calc GR . . . .
H25C H 0.446982 1.042130 0.926100 0.069 Uiso 1 1 calc GR . . . .
C26 C 0.5291(4) 1.1959(3) 0.8773(2) 0.0534(14) Uani 1 1 d . . . . .
H26A H 0.467063 1.227407 0.863319 0.080 Uiso 1 1 calc GR . . . .
H26B H 0.587367 1.230157 0.860662 0.080 Uiso 1 1 calc GR . . . .
H26C H 0.521942 1.187893 0.917821 0.080 Uiso 1 1 calc GR . . . .
C27 C 0.9223(3) 1.0021(3) 0.82047(17) 0.0418(12) Uani 1 1 d . . . . .
H27 H 0.906882 1.031435 0.782100 0.050 Uiso 1 1 calc R . . . .
C28 C 0.9646(3) 0.9087(4) 0.8195(2) 0.0516(14) Uani 1 1 d . . . . .
H28A H 0.986918 0.880054 0.855588 0.077 Uiso 1 1 calc GR . . . .
H28B H 1.022526 0.909458 0.790347 0.077 Uiso 1 1 calc GR . . . .
H28C H 0.911636 0.875985 0.811899 0.077 Uiso 1 1 calc GR . . . .
C29 C 1.0029(3) 1.0533(3) 0.8351(2) 0.0492(13) Uani 1 1 d . . . . .
H29A H 0.975518 1.114273 0.834426 0.074 Uiso 1 1 calc GR . . . .
H29B H 1.063853 1.052956 0.807897 0.074 Uiso 1 1 calc GR . . . .
H29C H 1.020777 1.025336 0.872295 0.074 Uiso 1 1 calc GR . . . .
C30 C 0.9197(3) 1.0403(3) 0.64460(16) 0.0281(9) Uani 1 1 d . . . . .
C31 C 0.9720(3) 1.1177(3) 0.63039(19) 0.0406(11) Uani 1 1 d . . . . .
C32 C 1.0617(3) 1.1176(3) 0.5940(2) 0.0504(14) Uani 1 1 d . . . . .
H32 H 1.097048 1.169447 0.583240 0.060 Uiso 1 1 calc R . . . .
C33 C 1.1002(4) 1.0469(4) 0.5733(2) 0.0549(15) Uani 1 1 d . . . . .
H33 H 1.161838 1.049322 0.548727 0.066 Uiso 1 1 calc R . . . .
C34 C 1.0499(3) 0.9708(3) 0.5881(2) 0.0487(13) Uani 1 1 d . . . . .
H34 H 1.078220 0.921065 0.573740 0.058 Uiso 1 1 calc R . . . .
C35 C 0.9592(3) 0.9653(3) 0.62332(17) 0.0310(10) Uani 1 1 d . . . . .
C36 C 0.9334(4) 1.1980(3) 0.6528(2) 0.0585(16) Uani 1 1 d . . . . .
H36 H 0.867851 1.184830 0.676983 0.070 Uiso 1 1 calc R . . . .
C37 C 0.9113(4) 1.2782(4) 0.6074(3) 0.0708(18) Uani 1 1 d . . . . .
H37A H 0.975382 1.297692 0.585883 0.106 Uiso 1 1 calc GR . . . .
H37B H 0.875927 1.325775 0.624211 0.106 Uiso 1 1 calc GR . . . .
H37C H 0.868303 1.263051 0.582854 0.106 Uiso 1 1 calc GR . . . .
C38 C 1.0062(5) 1.2174(4) 0.6889(2) 0.078(2) Uani 1 1 d . . . . .
H38A H 1.069863 1.234634 0.665854 0.118 Uiso 1 1 calc GR . . . .
H38B H 1.020305 1.164543 0.717540 0.118 Uiso 1 1 calc GR . . . .
H38C H 0.975637 1.265447 0.706536 0.118 Uiso 1 1 calc GR . . . .
C39 C 0.9090(3) 0.8802(3) 0.63997(16) 0.0303(10) Uani 1 1 d . . . . .
H39 H 0.835456 0.893970 0.652380 0.036 Uiso 1 1 calc R . . . .
C40 C 0.9158(3) 0.8345(3) 0.59101(17) 0.0356(10) Uani 1 1 d . . . . .
H40A H 0.890790 0.876333 0.559061 0.053 Uiso 1 1 calc GR . . . .
H40B H 0.874145 0.784086 0.601830 0.053 Uiso 1 1 calc GR . . . .
H40C H 0.986738 0.814028 0.580971 0.053 Uiso 1 1 calc GR . . . .
C41 C 0.9554(3) 0.8175(3) 0.68878(17) 0.0379(11) Uani 1 1 d . . . . .
H41A H 1.027897 0.803601 0.677750 0.057 Uiso 1 1 calc GR . . . .
H41B H 0.920563 0.763045 0.699255 0.057 Uiso 1 1 calc GR . . . .
H41C H 0.947322 0.845723 0.720516 0.057 Uiso 1 1 calc GR . . . .
C42 C 0.5601(3) 0.9313(2) 0.73541(15) 0.0210(5) Uani 1 1 d . . . . .
C43 C 0.4312(3) 0.6140(3) 0.87040(15) 0.0307(10) Uani 1 1 d . . . . .
C44 C 0.5025(3) 0.5426(3) 0.86752(15) 0.0306(10) Uani 1 1 d . . . . .
H44 H 0.477621 0.486027 0.880794 0.037 Uiso 1 1 calc R . . . .
C45 C 0.6072(3) 0.5434(3) 0.84741(15) 0.0297(10) Uani 1 1 d . . . . .
C46 C 0.3307(3) 0.5938(3) 0.90521(18) 0.0394(11) Uani 1 1 d . . . . .
H46A H 0.310973 0.637302 0.928236 0.059 Uiso 1 1 calc GR . . . .
H46B H 0.337325 0.534743 0.929176 0.059 Uiso 1 1 calc GR . . . .
H46C H 0.278556 0.596259 0.880812 0.059 Uiso 1 1 calc GR . . . .
C47 C 0.6663(3) 0.4556(3) 0.85851(18) 0.0402(11) Uani 1 1 d . . . . .
H47A H 0.673840 0.430526 0.825458 0.060 Uiso 1 1 calc GR . . . .
H47B H 0.630212 0.416062 0.889900 0.060 Uiso 1 1 calc GR . . . .
H47C H 0.733754 0.462577 0.867434 0.060 Uiso 1 1 calc GR . . . .
C48 C 0.3811(3) 0.7686(3) 0.86216(15) 0.0276(9) Uani 1 1 d . . . . .
C49 C 0.3962(3) 0.7941(3) 0.91046(16) 0.0307(10) Uani 1 1 d . . . . .
C50 C 0.3300(3) 0.8614(3) 0.92666(18) 0.0370(11) Uani 1 1 d . . . . .
H50 H 0.336697 0.878297 0.960104 0.044 Uiso 1 1 calc R . . . .
C51 C 0.2559(3) 0.9035(3) 0.89539(18) 0.0371(11) Uani 1 1 d . . . . .
H51 H 0.213491 0.951064 0.906279 0.045 Uiso 1 1 calc R . . . .
C52 C 0.2422(3) 0.8773(3) 0.84803(18) 0.0377(11) Uani 1 1 d . . . . .
H52 H 0.189289 0.906448 0.827056 0.045 Uiso 1 1 calc R . . . .
C53 C 0.3037(3) 0.8096(3) 0.83044(17) 0.0324(10) Uani 1 1 d . . . . .
C54 C 0.4796(3) 0.7508(3) 0.94538(17) 0.0409(12) Uani 1 1 d . . . . .
H54 H 0.523730 0.710067 0.924696 0.049 Uiso 1 1 calc R . . . .
C55 C 0.5459(3) 0.8183(4) 0.95343(18) 0.0476(13) Uani 1 1 d . . . . .
H55A H 0.574705 0.851194 0.917093 0.071 Uiso 1 1 calc GR . . . .
H55B H 0.601091 0.788241 0.974557 0.071 Uiso 1 1 calc GR . . . .
H55C H 0.504711 0.859156 0.973839 0.071 Uiso 1 1 calc GR . . . .
C56 C 0.4375(5) 0.6955(4) 1.00190(19) 0.0624(16) Uani 1 1 d . . . . .
H56A H 0.493996 0.669169 1.023099 0.094 Uiso 1 1 calc GR . . . .
H56B H 0.400090 0.648694 0.996017 0.094 Uiso 1 1 calc GR . . . .
H56C H 0.391674 0.733321 1.022613 0.094 Uiso 1 1 calc GR . . . .
C57 C 0.2820(3) 0.7804(3) 0.77960(19) 0.0438(12) Uani 1 1 d . . . . .
H57 H 0.341265 0.740538 0.768239 0.053 Uiso 1 1 calc R . . . .
C58 C 0.2679(4) 0.8584(4) 0.73066(18) 0.0570(15) Uani 1 1 d . . . . .
H58A H 0.203490 0.892750 0.738542 0.086 Uiso 1 1 calc GR . . . .
H58B H 0.266758 0.836617 0.696975 0.086 Uiso 1 1 calc GR . . . .
H58C H 0.324289 0.895913 0.725126 0.086 Uiso 1 1 calc GR . . . .
C59 C 0.1867(4) 0.7291(3) 0.7927(2) 0.0539(14) Uani 1 1 d . . . . .
H59A H 0.195781 0.678157 0.823398 0.081 Uiso 1 1 calc GR . . . .
H59B H 0.175929 0.708899 0.759722 0.081 Uiso 1 1 calc GR . . . .
H59C H 0.127516 0.767557 0.803191 0.081 Uiso 1 1 calc GR . . . .
C60 C 0.7616(3) 0.6081(3) 0.81372(16) 0.0276(9) Uani 1 1 d . . . . .
C61 C 0.8141(3) 0.5826(3) 0.76611(17) 0.0326(10) Uani 1 1 d . . . . .
C62 C 0.9192(3) 0.5772(3) 0.75915(19) 0.0374(11) Uani 1 1 d . . . . .
H62 H 0.955995 0.560804 0.727003 0.045 Uiso 1 1 calc R . . . .
C63 C 0.9708(4) 0.5956(3) 0.7987(2) 0.0486(13) Uani 1 1 d . . . . .
H63 H 1.043059 0.591192 0.793755 0.058 Uiso 1 1 calc R . . . .
C64 C 0.9186(3) 0.6202(3) 0.84542(19) 0.0406(11) Uani 1 1 d . . . . .
H64 H 0.955455 0.632334 0.872304 0.049 Uiso 1 1 calc R . . . .
C65 C 0.8139(3) 0.6274(3) 0.85368(17) 0.0331(10) Uani 1 1 d . . . . .
C66 C 0.7601(3) 0.5608(3) 0.72155(17) 0.0331(10) Uani 1 1 d . . . . .
H66 H 0.685695 0.561170 0.735039 0.040 Uiso 1 1 calc R . . . .
C67 C 0.7746(3) 0.6306(3) 0.66750(17) 0.0368(11) Uani 1 1 d . . . . .
H67A H 0.751221 0.688889 0.674860 0.055 Uiso 1 1 calc GR . . . .
H67B H 0.734984 0.618127 0.640422 0.055 Uiso 1 1 calc GR . . . .
H67C H 0.846772 0.629612 0.652586 0.055 Uiso 1 1 calc GR . . . .
C68 C 0.7964(4) 0.4698(3) 0.71018(19) 0.0454(12) Uani 1 1 d . . . . .
H68A H 0.867306 0.469857 0.692894 0.068 Uiso 1 1 calc GR . . . .
H68B H 0.753748 0.455505 0.685109 0.068 Uiso 1 1 calc GR . . . .
H68C H 0.791489 0.425567 0.745251 0.068 Uiso 1 1 calc GR . . . .
C69 C 0.7585(3) 0.6517(3) 0.90607(17) 0.0392(11) Uani 1 1 d . . . . .
H69 H 0.688031 0.675352 0.898178 0.047 Uiso 1 1 calc R . . . .
C70 C 0.7484(5) 0.5699(4) 0.9545(2) 0.0742(18) Uani 1 1 d . . . . .
H70A H 0.715418 0.525139 0.943214 0.111 Uiso 1 1 calc GR . . . .
H70B H 0.707313 0.586862 0.986866 0.111 Uiso 1 1 calc GR . . . .
H70C H 0.816181 0.545775 0.964184 0.111 Uiso 1 1 calc GR . . . .
C71 C 0.8049(4) 0.7217(4) 0.9236(2) 0.0515(13) Uani 1 1 d . . . . .
H71A H 0.866623 0.696387 0.940513 0.077 Uiso 1 1 calc GR . . . .
H71B H 0.756209 0.745959 0.950807 0.077 Uiso 1 1 calc GR . . . .
H71C H 0.822363 0.768814 0.891160 0.077 Uiso 1 1 calc GR . . . .
C72 C 0.5010(3) 0.6592(3) 0.68244(15) 0.0244(9) Uani 1 1 d . . . . .
C73 C 0.5192(3) 0.7125(3) 0.62889(15) 0.0272(9) Uani 1 1 d . . . . .
C74 C 0.4862(3) 0.6866(3) 0.58505(17) 0.0343(10) Uani 1 1 d . . . . .
H74 H 0.496533 0.722523 0.548668 0.041 Uiso 1 1 calc R . . . .
C75 C 0.4389(3) 0.6101(3) 0.59338(18) 0.0389(11) Uani 1 1 d . . . . .
H75 H 0.417603 0.593445 0.562774 0.047 Uiso 1 1 calc R . . . .
C76 C 0.4225(3) 0.5585(3) 0.64489(17) 0.0389(11) Uani 1 1 d . . . . .
H76 H 0.389964 0.505762 0.649904 0.047 Uiso 1 1 calc R . . . .
C77 C 0.4518(3) 0.5808(3) 0.69030(16) 0.0307(10) Uani 1 1 d . . . . .
C78 C 0.5694(3) 0.7977(3) 0.61789(15) 0.0279(9) Uani 1 1 d . . . . .
H78 H 0.602286 0.798183 0.651386 0.033 Uiso 1 1 calc R . . . .
C79 C 0.6513(3) 0.8067(3) 0.56833(15) 0.0348(11) Uani 1 1 d . . . . .
H79A H 0.700498 0.754902 0.573388 0.052 Uiso 1 1 calc GR . . . .
H79B H 0.686233 0.859805 0.565162 0.052 Uiso 1 1 calc GR . . . .
H79C H 0.620124 0.811181 0.534416 0.052 Uiso 1 1 calc GR . . . .
C80 C 0.4886(3) 0.8766(3) 0.60989(17) 0.0367(11) Uani 1 1 d . . . . .
H80A H 0.521316 0.931329 0.605076 0.055 Uiso 1 1 calc GR . . . .
H80B H 0.437281 0.870455 0.642623 0.055 Uiso 1 1 calc GR . . . .
H80C H 0.455951 0.878088 0.576877 0.055 Uiso 1 1 calc GR . . . .
C81 C 0.4314(3) 0.5224(3) 0.74812(17) 0.0373(11) Uani 1 1 d . . . . .
H81 H 0.450041 0.554620 0.775033 0.045 Uiso 1 1 calc R . . . .
C82 C 0.3197(4) 0.5058(4) 0.7641(2) 0.0627(16) Uani 1 1 d . . . . .
H82A H 0.277895 0.561846 0.756070 0.094 Uiso 1 1 calc GR . . . .
H82B H 0.307574 0.479030 0.803835 0.094 Uiso 1 1 calc GR . . . .
H82C H 0.301519 0.465986 0.742632 0.094 Uiso 1 1 calc GR . . . .
C83 C 0.4970(4) 0.4354(3) 0.7548(2) 0.0587(15) Uani 1 1 d . . . . .
H83A H 0.477154 0.399877 0.731054 0.088 Uiso 1 1 calc GR . . . .
H83B H 0.487404 0.403302 0.793665 0.088 Uiso 1 1 calc GR . . . .
H83C H 0.568732 0.446896 0.743958 0.088 Uiso 1 1 calc GR . . . .
C84 C 0.7075(3) 0.8277(3) 0.78237(15) 0.0217(9) Uani 1 1 d . . . . .
C85 C 1.2639(5) 0.2962(5) 0.9018(3) 0.100(3) Uani 1 1 d . . . . .
H85A H 1.278499 0.288340 0.940129 0.150 Uiso 1 1 calc GR . . . .
H85B H 1.306483 0.340092 0.877271 0.150 Uiso 1 1 calc GR . . . .
H85C H 1.278751 0.239930 0.890194 0.150 Uiso 1 1 calc GR . . . .
C86 C 1.1054(5) 0.4458(4) 0.9108(3) 0.0764(18) Uani 1 1 d . . . . .
H86A H 1.032913 0.465022 0.910657 0.115 Uiso 1 1 calc GR . . . .
H86B H 1.145226 0.486221 0.881631 0.115 Uiso 1 1 calc GR . . . .
H86C H 1.125854 0.445598 0.946994 0.115 Uiso 1 1 calc GR . . . .
C87 C 1.0951(5) 0.3359(5) 0.8285(3) 0.096(2) Uani 1 1 d . . . . .
H87A H 1.096757 0.275348 0.823670 0.144 Uiso 1 1 calc GR . . . .
H87B H 1.144068 0.368248 0.800040 0.144 Uiso 1 1 calc GR . . . .
H87C H 1.026603 0.364942 0.824934 0.144 Uiso 1 1 calc GR . . . .
C88 C 0.9177(4) 0.2786(4) 1.0405(2) 0.0590(15) Uani 1 1 d . . . . .
H88A H 0.969180 0.249143 1.064440 0.089 Uiso 1 1 calc GR . . . .
H88B H 0.850373 0.260964 1.058058 0.089 Uiso 1 1 calc GR . . . .
H88C H 0.918635 0.342582 1.034837 0.089 Uiso 1 1 calc GR . . . .
C89 C 0.8571(5) 0.3077(5) 0.9255(3) 0.088(2) Uani 1 1 d . . . . .
H89A H 0.855948 0.370863 0.924256 0.132 Uiso 1 1 calc GR . . . .
H89B H 0.788877 0.288033 0.938691 0.132 Uiso 1 1 calc GR . . . .
H89C H 0.878836 0.297055 0.888190 0.132 Uiso 1 1 calc GR . . . .
C90 C 0.9436(5) 0.1279(4) 0.9813(2) 0.0729(18) Uani 1 1 d . . . . .
H90A H 0.966237 0.111691 0.945547 0.109 Uiso 1 1 calc GR . . . .
H90B H 0.874156 0.111202 0.994523 0.109 Uiso 1 1 calc GR . . . .
H90C H 0.989148 0.097144 1.008431 0.109 Uiso 1 1 calc GR . . . .
C91 C 0.1544(4) 0.6355(3) 0.6218(2) 0.0572(14) Uani 1 1 d . . . . .
H91A H 0.209568 0.624757 0.645266 0.086 Uiso 1 1 calc GR . . . .
H91B H 0.091399 0.655335 0.642594 0.086 Uiso 1 1 calc GR . . . .
H91C H 0.171934 0.680928 0.588445 0.086 Uiso 1 1 calc GR . . . .
C92 C 0.0233(4) 0.5461(5) 0.5662(2) 0.081(2) Uani 1 1 d . . . . .
H92A H 0.030415 0.593372 0.532683 0.122 Uiso 1 1 calc GR . . . .
H92B H -0.036918 0.560655 0.590995 0.122 Uiso 1 1 calc GR . . . .
H92C H 0.015788 0.490715 0.555734 0.122 Uiso 1 1 calc GR . . . .
C93 C 0.1245(4) 0.4419(4) 0.6651(2) 0.0609(15) Uani 1 1 d . . . . .
H93A H 0.108389 0.388752 0.654762 0.091 Uiso 1 1 calc GR . . . .
H93B H 0.069940 0.458761 0.692473 0.091 Uiso 1 1 calc GR . . . .
H93C H 0.188805 0.430031 0.681237 0.091 Uiso 1 1 calc GR . . . .
C94 C 0.4099(3) 0.3885(3) 0.55228(17) 0.0386(11) Uani 1 1 d . . . . .
H94A H 0.454766 0.435970 0.547160 0.058 Uiso 1 1 calc GR . . . .
H94B H 0.442184 0.344494 0.531593 0.058 Uiso 1 1 calc GR . . . .
H94C H 0.397431 0.360688 0.591857 0.058 Uiso 1 1 calc GR . . . .
C95 C 0.2049(4) 0.3436(3) 0.5363(2) 0.0470(13) Uani 1 1 d . . . . .
H95A H 0.193825 0.315193 0.575784 0.071 Uiso 1 1 calc GR . . . .
H95B H 0.237396 0.300310 0.515080 0.071 Uiso 1 1 calc GR . . . .
H95C H 0.139395 0.367291 0.523140 0.071 Uiso 1 1 calc GR . . . .
C96 C 0.3060(4) 0.4920(3) 0.45236(17) 0.0443(12) Uani 1 1 d . . . . .
H96A H 0.239615 0.514759 0.440069 0.066 Uiso 1 1 calc GR . . . .
H96B H 0.339529 0.450811 0.429916 0.066 Uiso 1 1 calc GR . . . .
H96C H 0.348300 0.541109 0.447919 0.066 Uiso 1 1 calc GR . . . .
N1 N 0.6240(2) 1.1391(2) 0.68527(11) 0.0192(7) Uani 1 1 d . . . . .
N2 N 0.7284(2) 1.0940(2) 0.78471(11) 0.0200(7) Uani 1 1 d . . . . .
N3 N 0.8277(2) 1.0375(2) 0.68023(12) 0.0224(7) Uani 1 1 d . . . . .
N4 N 0.4487(2) 0.6972(2) 0.84484(12) 0.0271(8) Uani 1 1 d . . . . .
N5 N 0.6511(2) 0.6153(2) 0.82124(12) 0.0248(7) Uani 1 1 d . . . . .
N6 N 0.5291(2) 0.6850(2) 0.72795(12) 0.0232(7) Uani 1 1 d . . . . .
O1 O 0.62429(18) 0.95077(16) 0.69000(9) 0.0199(6) Uani 1 1 d . . . . .
O2 O 0.55572(18) 0.97943(17) 0.76965(10) 0.0242(6) Uani 1 1 d . . . . .
O3 O 0.51145(18) 0.86138(16) 0.74437(10) 0.0210(5) Uani 1 1 d . . . . .
O4 O 0.64788(19) 0.80783(17) 0.82664(10) 0.0250(6) Uani 1 1 d . . . . .
O5 O 0.70825(18) 0.78000(16) 0.74589(10) 0.0211(6) Uani 1 1 d . . . . .
O6 O 0.75838(18) 0.89665(16) 0.77023(9) 0.0204(6) Uani 1 1 d . . . . .
O7 O 1.0625(3) 0.2698(3) 0.94668(14) 0.0616(10) Uani 1 1 d . . . . .
O8 O 0.2366(2) 0.5068(2) 0.56137(12) 0.0407(8) Uani 1 1 d . . . . .
Nb1 Nb 0.71162(2) 1.01997(2) 0.72555(2) 0.01810(11) Uani 1 1 d . . . . .
Nb2 Nb 0.56635(2) 0.73425(2) 0.77855(2) 0.02001(11) Uani 1 1 d . . . . .
Si1 Si 1.12853(12) 0.33404(12) 0.89763(6) 0.0643(5) Uani 1 1 d . . . . .
Si2 Si 0.94606(10) 0.24681(10) 0.97272(5) 0.0436(3) Uani 1 1 d . . . . .
Si3 Si 0.13658(9) 0.53382(9) 0.60181(5) 0.0399(3) Uani 1 1 d . . . . .
Si4 Si 0.28802(8) 0.43434(8) 0.52636(5) 0.0279(3) Uani 1 1 d . . . . .

loop_
_atom_site_aniso_label
_atom_site_aniso_U_11
_atom_site_aniso_U_22
_atom_site_aniso_U_33
_atom_site_aniso_U_23
_atom_site_aniso_U_13
_atom_site_aniso_U_12
C1 0.024(2) 0.021(2) 0.024(2) -0.0008(17) -0.0011(16) -0.0002(17)
C2 0.023(2) 0.019(2) 0.034(2) -0.0054(18) -0.0034(17) -0.0028(17)
C3 0.025(2) 0.029(3) 0.024(2) -0.0067(18) -0.0012(16) -0.0035(18)
C4 0.034(2) 0.018(2) 0.032(2) 0.0035(18) -0.0074(18) -0.0006(18)
C5 0.041(3) 0.028(3) 0.035(2) -0.006(2) -0.009(2) -0.002(2)
C6 0.026(2) 0.017(2) 0.0224(19) 0.0049(16) -0.0098(16) 0.0017(17)
C7 0.032(2) 0.020(2) 0.0201(19) 0.0073(17) -0.0119(17) 0.0029(18)
C8 0.042(3) 0.032(3) 0.0166(19) 0.0049(18) -0.0102(18) -0.001(2)
C9 0.036(3) 0.041(3) 0.029(2) 0.005(2) -0.0194(19) -0.006(2)
C10 0.029(2) 0.033(3) 0.032(2) 0.006(2) -0.0118(19) -0.0029(19)
C11 0.025(2) 0.022(2) 0.028(2) 0.0047(18) -0.0092(17) -0.0017(17)
C12 0.032(2) 0.034(3) 0.0169(19) 0.0012(18) -0.0077(17) -0.0006(19)
C13 0.045(3) 0.046(3) 0.027(2) 0.005(2) -0.001(2) -0.008(2)
C14 0.044(3) 0.041(3) 0.022(2) -0.001(2) -0.0031(19) 0.001(2)
C15 0.025(2) 0.044(3) 0.027(2) -0.003(2) -0.0082(17) -0.001(2)
C16 0.048(3) 0.050(3) 0.057(3) -0.021(3) -0.001(2) 0.003(3)
C17 0.024(2) 0.058(3) 0.035(2) 0.004(2) -0.0022(19) -0.001(2)
C18 0.025(2) 0.021(2) 0.0209(19) -0.0024(17) -0.0060(16) -0.0029(17)
C19 0.026(2) 0.030(2) 0.025(2) -0.0105(18) -0.0073(17) 0.0027(18)
C20 0.035(2) 0.055(3) 0.021(2) -0.009(2) -0.0034(18) -0.003(2)
C21 0.045(3) 0.057(3) 0.019(2) -0.001(2) -0.011(2) -0.008(2)
C22 0.033(2) 0.050(3) 0.030(2) -0.003(2) -0.0160(19) 0.001(2)
C23 0.029(2) 0.034(3) 0.027(2) -0.0055(19) -0.0097(18) -0.0029(19)
C24 0.030(2) 0.049(3) 0.022(2) -0.012(2) -0.0043(17) 0.011(2)
C25 0.025(2) 0.068(4) 0.043(3) -0.012(3) -0.006(2) 0.003(2)
C26 0.048(3) 0.047(3) 0.064(3) -0.019(3) -0.005(3) 0.015(3)
C27 0.025(2) 0.073(4) 0.027(2) -0.008(2) -0.0133(18) 0.005(2)
C28 0.026(2) 0.075(4) 0.063(3) -0.033(3) -0.017(2) 0.010(2)
C29 0.028(2) 0.058(4) 0.058(3) -0.003(3) -0.009(2) -0.001(2)
C30 0.025(2) 0.026(2) 0.029(2) -0.0009(19) -0.0005(17) 0.0006(18)
C31 0.041(3) 0.029(3) 0.049(3) -0.011(2) 0.010(2) -0.009(2)
C32 0.035(3) 0.049(3) 0.069(3) -0.023(3) 0.020(2) -0.021(2)
C33 0.043(3) 0.055(4) 0.067(3) -0.027(3) 0.026(3) -0.016(3)
C34 0.034(3) 0.045(3) 0.068(3) -0.026(3) 0.017(2) -0.009(2)
C35 0.026(2) 0.030(3) 0.036(2) -0.008(2) -0.0012(18) 0.0003(19)
C36 0.053(3) 0.035(3) 0.083(4) -0.024(3) 0.041(3) -0.023(3)
C37 0.043(3) 0.052(4) 0.117(5) -0.023(4) 0.003(3) -0.006(3)
C38 0.124(6) 0.062(4) 0.054(3) -0.026(3) 0.016(4) -0.036(4)
C39 0.024(2) 0.030(3) 0.036(2) -0.011(2) -0.0014(18) 0.0027(19)
C40 0.034(2) 0.033(3) 0.038(2) -0.006(2) -0.0050(19) -0.001(2)
C41 0.037(2) 0.039(3) 0.040(2) -0.015(2) -0.004(2) 0.001(2)
C42 0.0210(12) 0.0153(12) 0.0245(11) 0.0019(10) -0.0081(9) 0.0015(9)
C43 0.038(2) 0.030(3) 0.021(2) 0.0009(19) 0.0003(18) -0.010(2)
C44 0.036(2) 0.027(3) 0.026(2) 0.0033(18) -0.0030(18) -0.010(2)
C45 0.043(3) 0.021(2) 0.023(2) 0.0030(18) -0.0086(18) -0.003(2)
C46 0.042(3) 0.034(3) 0.037(2) 0.003(2) 0.004(2) -0.014(2)
C47 0.043(3) 0.023(3) 0.044(3) 0.010(2) -0.002(2) -0.001(2)
C48 0.024(2) 0.026(2) 0.028(2) 0.0013(18) 0.0037(17) -0.0045(18)
C49 0.033(2) 0.030(3) 0.026(2) -0.0015(19) -0.0014(18) -0.0016(19)
C50 0.038(3) 0.039(3) 0.034(2) -0.010(2) 0.000(2) -0.006(2)
C51 0.030(2) 0.033(3) 0.045(3) -0.009(2) 0.004(2) 0.000(2)
C52 0.021(2) 0.043(3) 0.042(3) 0.003(2) 0.0001(19) -0.003(2)
C53 0.020(2) 0.037(3) 0.035(2) 0.001(2) -0.0005(18) -0.0052(19)
C54 0.046(3) 0.052(3) 0.028(2) -0.015(2) -0.012(2) 0.006(2)
C55 0.038(3) 0.075(4) 0.029(2) -0.014(2) -0.009(2) 0.006(3)
C56 0.092(4) 0.057(4) 0.037(3) 0.004(3) -0.024(3) -0.011(3)
C57 0.021(2) 0.065(4) 0.049(3) -0.020(3) -0.010(2) 0.003(2)
C58 0.041(3) 0.095(5) 0.032(3) 0.003(3) -0.012(2) -0.016(3)
C59 0.054(3) 0.047(3) 0.066(3) -0.011(3) -0.024(3) -0.006(3)
C60 0.031(2) 0.017(2) 0.030(2) 0.0077(18) -0.0095(18) 0.0009(18)
C61 0.034(2) 0.016(2) 0.042(2) -0.0023(19) -0.0012(19) 0.0058(18)
C62 0.029(2) 0.029(3) 0.051(3) -0.005(2) -0.006(2) 0.004(2)
C63 0.032(3) 0.035(3) 0.073(4) -0.002(3) -0.010(3) 0.007(2)
C64 0.042(3) 0.031(3) 0.048(3) 0.000(2) -0.019(2) 0.000(2)
C65 0.030(2) 0.023(2) 0.043(3) 0.001(2) -0.013(2) 0.0027(19)
C66 0.034(2) 0.024(2) 0.038(2) -0.005(2) -0.0012(19) 0.0011(19)
C67 0.046(3) 0.028(3) 0.033(2) -0.007(2) 0.006(2) -0.002(2)
C68 0.060(3) 0.028(3) 0.047(3) -0.007(2) -0.004(2) -0.003(2)
C69 0.041(3) 0.045(3) 0.031(2) -0.001(2) -0.018(2) -0.001(2)
C70 0.128(6) 0.054(4) 0.037(3) 0.004(3) -0.019(3) -0.010(4)
C71 0.037(3) 0.067(4) 0.053(3) -0.016(3) -0.014(2) 0.001(3)
C72 0.023(2) 0.025(2) 0.025(2) -0.0061(18) -0.0052(16) -0.0002(17)
C73 0.023(2) 0.034(3) 0.025(2) -0.0060(19) -0.0076(17) -0.0004(18)
C74 0.036(2) 0.042(3) 0.030(2) -0.012(2) -0.0092(19) -0.005(2)
C75 0.034(2) 0.051(3) 0.037(3) -0.017(2) -0.004(2) -0.009(2)
C76 0.039(3) 0.042(3) 0.041(3) -0.018(2) 0.003(2) -0.015(2)
C77 0.028(2) 0.033(3) 0.034(2) -0.013(2) -0.0014(18) -0.0065(19)
C78 0.033(2) 0.032(3) 0.0200(19) -0.0044(18) -0.0106(17) -0.0046(19)
C79 0.042(3) 0.040(3) 0.023(2) -0.001(2) -0.0103(19) -0.008(2)
C80 0.043(3) 0.035(3) 0.030(2) -0.001(2) -0.016(2) 0.005(2)
C81 0.045(3) 0.033(3) 0.037(2) -0.009(2) -0.006(2) -0.014(2)
C82 0.053(3) 0.074(4) 0.048(3) 0.003(3) 0.011(3) -0.008(3)
C83 0.064(4) 0.046(4) 0.059(3) 0.003(3) -0.004(3) -0.009(3)
C84 0.022(2) 0.019(2) 0.022(2) 0.0038(17) -0.0114(16) 0.0021(17)
C85 0.062(4) 0.124(7) 0.081(4) 0.017(4) 0.022(3) 0.014(4)
C86 0.066(4) 0.066(4) 0.094(5) 0.004(4) -0.034(3) -0.006(3)
C87 0.076(5) 0.090(6) 0.122(6) -0.026(5) 0.006(4) -0.024(4)
C88 0.044(3) 0.077(4) 0.057(3) -0.021(3) 0.004(2) -0.013(3)
C89 0.068(4) 0.108(6) 0.092(5) -0.026(4) -0.039(4) 0.021(4)
C90 0.088(4) 0.062(4) 0.061(4) -0.010(3) 0.017(3) -0.014(3)
C91 0.061(3) 0.044(3) 0.063(3) -0.021(3) 0.006(3) 0.009(3)
C92 0.048(3) 0.135(6) 0.063(4) -0.041(4) -0.016(3) 0.032(4)
C93 0.064(4) 0.061(4) 0.055(3) -0.017(3) 0.007(3) 0.001(3)
C94 0.035(2) 0.044(3) 0.037(2) -0.010(2) -0.011(2) 0.008(2)
C95 0.044(3) 0.041(3) 0.058(3) -0.018(3) 0.003(2) -0.008(2)
C96 0.050(3) 0.043(3) 0.036(2) 0.000(2) -0.013(2) 0.003(2)
N1 0.0218(16) 0.0178(19) 0.0140(15) 0.0044(13) -0.0055(12) 0.0031(13)
N2 0.0231(17) 0.0175(19) 0.0184(15) -0.0002(14) -0.0077(13) 0.0005(14)
N3 0.0186(16) 0.0211(19) 0.0251(16) 0.0001(14) -0.0050(13) 0.0014(14)
N4 0.0260(18) 0.030(2) 0.0228(17) -0.0007(15) -0.0010(14) -0.0038(15)
N5 0.0303(18) 0.0168(19) 0.0238(17) 0.0037(14) -0.0074(14) 0.0008(15)
N6 0.0230(17) 0.0232(19) 0.0240(16) -0.0024(14) -0.0068(13) -0.0047(14)
O1 0.0228(13) 0.0197(15) 0.0151(12) 0.0019(11) -0.0064(10) -0.0001(11)
O2 0.0248(14) 0.0213(16) 0.0257(14) -0.0047(12) -0.0014(11) -0.0020(12)
O3 0.0210(12) 0.0153(12) 0.0245(11) 0.0019(10) -0.0081(9) 0.0015(9)
O4 0.0332(15) 0.0232(16) 0.0173(13) 0.0020(11) -0.0066(12) -0.0052(12)
O5 0.0227(14) 0.0168(15) 0.0223(13) -0.0009(11) -0.0067(11) 0.0017(11)
O6 0.0241(14) 0.0145(15) 0.0205(13) 0.0056(11) -0.0114(11) -0.0011(11)
O7 0.048(2) 0.075(3) 0.053(2) -0.0003(19) -0.0007(17) -0.0037(19)
O8 0.0315(16) 0.039(2) 0.0517(19) -0.0148(16) -0.0009(14) 0.0029(14)
Nb1 0.01972(19) 0.0165(2) 0.01647(18) 0.00023(14) -0.00415(13) -0.00010(14)
Nb2 0.0239(2) 0.0178(2) 0.01648(18) 0.00141(14) -0.00419(14) -0.00240(15)
Si1 0.0479(9) 0.0763(13) 0.0524(9) 0.0093(8) 0.0087(7) -0.0044(8)
Si2 0.0411(8) 0.0521(9) 0.0364(7) -0.0091(6) -0.0017(6) -0.0044(7)
Si3 0.0345(7) 0.0430(8) 0.0410(7) -0.0123(6) -0.0012(6) 0.0038(6)
Si4 0.0240(6) 0.0280(7) 0.0297(6) -0.0029(5) -0.0037(5) -0.0006(5)

loop_
_atom_type_symbol
_atom_type_description
_atom_type_scat_dispersion_real
_atom_type_scat_dispersion_imag
_atom_type_scat_source
C C 0.0033 0.0016 'International Tables Vol C Tables 4.2.6.8 and 6.1.1.4'
H H 0.0000 0.0000 'International Tables Vol C Tables 4.2.6.8 and 6.1.1.4'
N N 0.0061 0.0033 'International Tables Vol C Tables 4.2.6.8 and 6.1.1.4'
Nb Nb -2.0727 0.6215 'International Tables Vol C Tables 4.2.6.8 and 6.1.1.4'
O O 0.0106 0.0060 'International Tables Vol C Tables 4.2.6.8 and 6.1.1.4'
Si Si 0.0817 0.0704 'International Tables Vol C Tables 4.2.6.8 and 6.1.1.4'

loop_
_geom_angle_atom_site_label_1
_geom_angle_atom_site_label_2
_geom_angle_atom_site_label_3
_geom_angle
_geom_angle_site_symmetry_1
_geom_angle_site_symmetry_3
_geom_angle_publ_flag
C2 C1 C4 115.2(4) . . ?
N1 C1 C2 123.6(4) . . ?
N1 C1 C4 121.2(3) . . ?
C1 C2 H2 115.4 . . ?
C3 C2 C1 129.2(4) . . ?
C3 C2 H2 115.4 . . ?
C2 C3 C5 116.0(4) . . ?
N2 C3 C2 123.4(3) . . ?
N2 C3 C5 120.6(3) . . ?
C1 C4 H4A 109.5 . . ?
C1 C4 H4B 109.5 . . ?
C1 C4 H4C 109.5 . . ?
H4A C4 H4B 109.5 . . ?
H4A C4 H4C 109.5 . . ?
H4B C4 H4C 109.5 . . ?
C3 C5 H5A 109.5 . . ?
C3 C5 H5B 109.5 . . ?
C3 C5 H5C 109.5 . . ?
H5A C5 H5B 109.5 . . ?
H5A C5 H5C 109.5 . . ?
H5B C5 H5C 109.5 . . ?
C7 C6 C11 121.3(3) . . ?
C7 C6 N1 118.8(3) . . ?
C11 C6 N1 119.9(3) . . ?
C6 C7 C12 123.0(3) . . ?
C8 C7 C6 117.8(3) . . ?
C8 C7 C12 119.2(3) . . ?
C7 C8 H8 119.3 . . ?
C9 C8 C7 121.3(4) . . ?
C9 C8 H8 119.3 . . ?
C8 C9 H9 119.8 . . ?
C8 C9 C10 120.5(4) . . ?
C10 C9 H9 119.8 . . ?
C9 C10 H10 119.5 . . ?
C9 C10 C11 120.9(4) . . ?
C11 C10 H10 119.5 . . ?
C6 C11 C15 123.5(3) . . ?
C10 C11 C6 118.1(3) . . ?
C10 C11 C15 118.3(3) . . ?
C7 C12 H12 107.9 . . ?
C7 C12 C13 111.7(3) . . ?
C7 C12 C14 111.1(3) . . ?
C13 C12 H12 107.9 . . ?
C14 C12 H12 107.9 . . ?
C14 C12 C13 110.2(3) . . ?
C12 C13 H13A 109.5 . . ?
C12 C13 H13B 109.5 . . ?
C12 C13 H13C 109.5 . . ?
H13A C13 H13B 109.5 . . ?
H13A C13 H13C 109.5 . . ?
H13B C13 H13C 109.5 . . ?
C12 C14 H14A 109.5 . . ?
C12 C14 H14B 109.5 . . ?
C12 C14 H14C 109.5 . . ?
H14A C14 H14B 109.5 . . ?
H14A C14 H14C 109.5 . . ?
H14B C14 H14C 109.5 . . ?
C11 C15 H15 107.7 . . ?
C11 C15 C16 110.5(3) . . ?
C11 C15 C17 113.3(4) . . ?
C16 C15 H15 107.7 . . ?
C17 C15 H15 107.7 . . ?
C17 C15 C16 109.7(4) . . ?
C15 C16 H16A 109.5 . . ?
C15 C16 H16B 109.5 . . ?
C15 C16 H16C 109.5 . . ?
H16A C16 H16B 109.5 . . ?
H16A C16 H16C 109.5 . . ?
H16B C16 H16C 109.5 . . ?
C15 C17 H17A 109.5 . . ?
C15 C17 H17B 109.5 . . ?
C15 C17 H17C 109.5 . . ?
H17A C17 H17B 109.5 . . ?
H17A C17 H17C 109.5 . . ?
H17B C17 H17C 109.5 . . ?
C19 C18 C23 121.5(3) . . ?
C19 C18 N2 118.7(3) . . ?
C23 C18 N2 119.7(3) . . ?
C18 C19 C24 121.3(3) . . ?
C20 C19 C18 118.1(4) . . ?
C20 C19 C24 120.6(3) . . ?
C19 C20 H20 119.0 . . ?
C19 C20 C21 122.0(4) . . ?
C21 C20 H20 119.0 . . ?
C20 C21 H21 120.6 . . ?
C22 C21 C20 118.8(4) . . ?
C22 C21 H21 120.6 . . ?
C21 C22 H22 118.9 . . ?
C21 C22 C23 122.1(4) . . ?
C23 C22 H22 118.9 . . ?
C18 C23 C27 123.7(3) . . ?
C22 C23 C18 117.4(4) . . ?
C22 C23 C27 118.9(4) . . ?
C19 C24 H24 107.7 . . ?
C19 C24 C26 110.9(4) . . ?
C25 C24 C19 112.4(4) . . ?
C25 C24 H24 107.7 . . ?
C25 C24 C26 110.2(4) . . ?
C26 C24 H24 107.7 . . ?
C24 C25 H25A 109.5 . . ?
C24 C25 H25B 109.5 . . ?
C24 C25 H25C 109.5 . . ?
H25A C25 H25B 109.5 . . ?
H25A C25 H25C 109.5 . . ?
H25B C25 H25C 109.5 . . ?
C24 C26 H26A 109.5 . . ?
C24 C26 H26B 109.5 . . ?
C24 C26 H26C 109.5 . . ?
H26A C26 H26B 109.5 . . ?
H26A C26 H26C 109.5 . . ?
H26B C26 H26C 109.5 . . ?
C23 C27 H27 107.5 . . ?
C23 C27 C29 110.6(4) . . ?
C28 C27 C23 113.1(4) . . ?
C28 C27 H27 107.5 . . ?
C28 C27 C29 110.2(4) . . ?
C29 C27 H27 107.5 . . ?
C27 C28 H28A 109.5 . . ?
C27 C28 H28B 109.5 . . ?
C27 C28 H28C 109.5 . . ?
H28A C28 H28B 109.5 . . ?
H28A C28 H28C 109.5 . . ?
H28B C28 H28C 109.5 . . ?
C27 C29 H29A 109.5 . . ?
C27 C29 H29B 109.5 . . ?
C27 C29 H29C 109.5 . . ?
H29A C29 H29B 109.5 . . ?
H29A C29 H29C 109.5 . . ?
H29B C29 H29C 109.5 . . ?
C31 C30 C35 120.7(4) . . ?
N3 C30 C31 119.8(4) . . ?
N3 C30 C35 119.5(4) . . ?
C30 C31 C36 122.3(4) . . ?
C32 C31 C30 117.4(4) . . ?
C32 C31 C36 120.3(4) . . ?
C31 C32 H32 118.7 . . ?
C33 C32 C31 122.7(4) . . ?
C33 C32 H32 118.7 . . ?
C32 C33 H33 120.1 . . ?
C32 C33 C34 119.8(4) . . ?
C34 C33 H33 120.1 . . ?
C33 C34 H34 119.1 . . ?
C33 C34 C35 121.7(4) . . ?
C35 C34 H34 119.1 . . ?
C30 C35 C39 122.3(3) . . ?
C34 C35 C30 117.7(4) . . ?
C34 C35 C39 119.9(4) . . ?
C31 C36 H36 107.4 . . ?
C31 C36 C37 112.7(5) . . ?
C31 C36 C38 111.1(5) . . ?
C37 C36 H36 107.4 . . ?
C38 C36 H36 107.4 . . ?
C38 C36 C37 110.7(4) . . ?
C36 C37 H37A 109.5 . . ?
C36 C37 H37B 109.5 . . ?
C36 C37 H37C 109.5 . . ?
H37A C37 H37B 109.5 . . ?
H37A C37 H37C 109.5 . . ?
H37B C37 H37C 109.5 . . ?
C36 C38 H38A 109.5 . . ?
C36 C38 H38B 109.5 . . ?
C36 C38 H38C 109.5 . . ?
H38A C38 H38B 109.5 . . ?
H38A C38 H38C 109.5 . . ?
H38B C38 H38C 109.5 . . ?
C35 C39 H39 108.0 . . ?
C35 C39 C40 111.8(3) . . ?
C35 C39 C41 111.1(3) . . ?
C40 C39 H39 108.0 . . ?
C41 C39 H39 108.0 . . ?
C41 C39 C40 109.9(3) . . ?
C39 C40 H40A 109.5 . . ?
C39 C40 H40B 109.5 . . ?
C39 C40 H40C 109.5 . . ?
H40A C40 H40B 109.5 . . ?
H40A C40 H40C 109.5 . . ?
H40B C40 H40C 109.5 . . ?
C39 C41 H41A 109.5 . . ?
C39 C41 H41B 109.5 . . ?
C39 C41 H41C 109.5 . . ?
H41A C41 H41B 109.5 . . ?
H41A C41 H41C 109.5 . . ?
H41B C41 H41C 109.5 . . ?
O1 C42 Nb1 55.35(17) . . ?
O2 C42 O1 116.6(3) . . ?
O2 C42 O3 123.9(3) . . ?
O2 C42 Nb1 64.53(19) . . ?
O3 C42 O1 119.3(3) . . ?
O3 C42 Nb1 157.1(3) . . ?
C44 C43 C46 116.4(4) . . ?
N4 C43 C44 123.3(4) . . ?
N4 C43 C46 120.2(4) . . ?
C43 C44 H44 115.8 . . ?
C43 C44 C45 128.3(4) . . ?
C45 C44 H44 115.8 . . ?
C44 C45 C47 114.9(4) . . ?
N5 C45 C44 123.6(4) . . ?
N5 C45 C47 121.5(4) . . ?
C43 C46 H46A 109.5 . . ?
C43 C46 H46B 109.5 . . ?
C43 C46 H46C 109.5 . . ?
H46A C46 H46B 109.5 . . ?
H46A C46 H46C 109.5 . . ?
H46B C46 H46C 109.5 . . ?
C45 C47 H47A 109.5 . . ?
C45 C47 H47B 109.5 . . ?
C45 C47 H47C 109.5 . . ?
H47A C47 H47B 109.5 . . ?
H47A C47 H47C 109.5 . . ?
H47B C47 H47C 109.5 . . ?
C49 C48 N4 118.6(3) . . ?
C53 C48 C49 121.8(4) . . ?
C53 C48 N4 119.6(4) . . ?
C48 C49 C54 122.8(4) . . ?
C50 C49 C48 117.6(4) . . ?
C50 C49 C54 119.6(4) . . ?
C49 C50 H50 119.4 . . ?
C51 C50 C49 121.2(4) . . ?
C51 C50 H50 119.4 . . ?
C50 C51 H51 119.9 . . ?
C50 C51 C52 120.2(4) . . ?
C52 C51 H51 119.9 . . ?
C51 C52 H52 119.3 . . ?
C51 C52 C53 121.4(4) . . ?
C53 C52 H52 119.3 . . ?
C48 C53 C57 123.0(4) . . ?
C52 C53 C48 117.7(4) . . ?
C52 C53 C57 119.2(4) . . ?
C49 C54 H54 107.5 . . ?
C49 C54 C55 111.3(4) . . ?
C49 C54 C56 112.3(4) . . ?
C55 C54 H54 107.5 . . ?
C55 C54 C56 110.4(4) . . ?
C56 C54 H54 107.5 . . ?
C54 C55 H55A 109.5 . . ?
C54 C55 H55B 109.5 . . ?
C54 C55 H55C 109.5 . . ?
H55A C55 H55B 109.5 . . ?
H55A C55 H55C 109.5 . . ?
H55B C55 H55C 109.5 . . ?
C54 C56 H56A 109.5 . . ?
C54 C56 H56B 109.5 . . ?
C54 C56 H56C 109.5 . . ?
H56A C56 H56B 109.5 . . ?
H56A C56 H56C 109.5 . . ?
H56B C56 H56C 109.5 . . ?
C53 C57 H57 108.3 . . ?
C53 C57 C58 112.0(4) . . ?
C53 C57 C59 111.0(4) . . ?
C58 C57 H57 108.3 . . ?
C58 C57 C59 108.9(4) . . ?
C59 C57 H57 108.3 . . ?
C57 C58 H58A 109.5 . . ?
C57 C58 H58B 109.5 . . ?
C57 C58 H58C 109.5 . . ?
H58A C58 H58B 109.5 . . ?
H58A C58 H58C 109.5 . . ?
H58B C58 H58C 109.5 . . ?
C57 C59 H59A 109.5 . . ?
C57 C59 H59B 109.5 . . ?
C57 C59 H59C 109.5 . . ?
H59A C59 H59B 109.5 . . ?
H59A C59 H59C 109.5 . . ?
H59B C59 H59C 109.5 . . ?
C61 C60 N5 119.3(4) . . ?
C65 C60 C61 121.1(4) . . ?
C65 C60 N5 119.6(3) . . ?
C60 C61 C66 122.8(4) . . ?
C62 C61 C60 118.7(4) . . ?
C62 C61 C66 118.4(4) . . ?
C61 C62 H62 119.9 . . ?
C63 C62 C61 120.2(4) . . ?
C63 C62 H62 119.9 . . ?
C62 C63 H63 119.7 . . ?
C64 C63 C62 120.7(4) . . ?
C64 C63 H63 119.7 . . ?
C63 C64 H64 119.5 . . ?
C65 C64 C63 121.0(4) . . ?
C65 C64 H64 119.5 . . ?
C60 C65 C69 121.7(4) . . ?
C64 C65 C60 118.3(4) . . ?
C64 C65 C69 120.0(4) . . ?
C61 C66 H66 108.0 . . ?
C61 C66 C67 110.6(4) . . ?
C61 C66 C68 112.5(4) . . ?
C67 C66 H66 108.0 . . ?
C67 C66 C68 109.6(3) . . ?
C68 C66 H66 108.0 . . ?
C66 C67 H67A 109.5 . . ?
C66 C67 H67B 109.5 . . ?
C66 C67 H67C 109.5 . . ?
H67A C67 H67B 109.5 . . ?
H67A C67 H67C 109.5 . . ?
H67B C67 H67C 109.5 . . ?
C66 C68 H68A 109.5 . . ?
C66 C68 H68B 109.5 . . ?
C66 C68 H68C 109.5 . . ?
H68A C68 H68B 109.5 . . ?
H68A C68 H68C 109.5 . . ?
H68B C68 H68C 109.5 . . ?
C65 C69 H69 107.1 . . ?
C65 C69 C70 111.4(4) . . ?
C70 C69 H69 107.1 . . ?
C71 C69 C65 113.8(4) . . ?
C71 C69 H69 107.1 . . ?
C71 C69 C70 109.9(4) . . ?
C69 C70 H70A 109.5 . . ?
C69 C70 H70B 109.5 . . ?
C69 C70 H70C 109.5 . . ?
H70A C70 H70B 109.5 . . ?
H70A C70 H70C 109.5 . . ?
H70B C70 H70C 109.5 . . ?
C69 C71 H71A 109.5 . . ?
C69 C71 H71B 109.5 . . ?
C69 C71 H71C 109.5 . . ?
H71A C71 H71B 109.5 . . ?
H71A C71 H71C 109.5 . . ?
H71B C71 H71C 109.5 . . ?
C73 C72 C77 119.7(3) . . ?
N6 C72 C73 119.9(3) . . ?
N6 C72 C77 120.3(3) . . ?
C72 C73 C78 122.3(3) . . ?
C74 C73 C72 118.2(4) . . ?
C74 C73 C78 119.4(4) . . ?
C73 C74 H74 119.4 . . ?
C75 C74 C73 121.3(4) . . ?
C75 C74 H74 119.4 . . ?
C74 C75 H75 119.8 . . ?
C76 C75 C74 120.3(4) . . ?
C76 C75 H75 119.8 . . ?
C75 C76 H76 119.3 . . ?
C75 C76 C77 121.5(4) . . ?
C77 C76 H76 119.3 . . ?
C72 C77 C81 120.4(3) . . ?
C76 C77 C72 119.0(4) . . ?
C76 C77 C81 120.7(4) . . ?
C73 C78 H78 107.9 . . ?
C73 C78 C79 112.5(3) . . ?
C73 C78 C80 110.0(3) . . ?
C79 C78 H78 107.9 . . ?
C79 C78 C80 110.5(3) . . ?
C80 C78 H78 107.9 . . ?
C78 C79 H79A 109.5 . . ?
C78 C79 H79B 109.5 . . ?
C78 C79 H79C 109.5 . . ?
H79A C79 H79B 109.5 . . ?
H79A C79 H79C 109.5 . . ?
H79B C79 H79C 109.5 . . ?
C78 C80 H80A 109.5 . . ?
C78 C80 H80B 109.5 . . ?
C78 C80 H80C 109.5 . . ?
H80A C80 H80B 109.5 . . ?
H80A C80 H80C 109.5 . . ?
H80B C80 H80C 109.5 . . ?
C77 C81 H81 107.2 . . ?
C82 C81 C77 112.3(4) . . ?
C82 C81 H81 107.2 . . ?
C82 C81 C83 110.3(4) . . ?
C83 C81 C77 112.4(4) . . ?
C83 C81 H81 107.2 . . ?
C81 C82 H82A 109.5 . . ?
C81 C82 H82B 109.5 . . ?
C81 C82 H82C 109.5 . . ?
H82A C82 H82B 109.5 . . ?
H82A C82 H82C 109.5 . . ?
H82B C82 H82C 109.5 . . ?
C81 C83 H83A 109.5 . . ?
C81 C83 H83B 109.5 . . ?
C81 C83 H83C 109.5 . . ?
H83A C83 H83B 109.5 . . ?
H83A C83 H83C 109.5 . . ?
H83B C83 H83C 109.5 . . ?
O4 C84 O5 116.5(3) . . ?
O4 C84 O6 123.0(3) . . ?
O4 C84 Nb2 64.3(2) . . ?
O5 C84 Nb2 55.06(17) . . ?
O6 C84 O5 120.1(3) . . ?
O6 C84 Nb2 157.0(3) . . ?
H85A C85 H85B 109.5 . . ?
H85A C85 H85C 109.5 . . ?
H85B C85 H85C 109.5 . . ?
Si1 C85 H85A 109.5 . . ?
Si1 C85 H85B 109.5 . . ?
Si1 C85 H85C 109.5 . . ?
H86A C86 H86B 109.5 . . ?
H86A C86 H86C 109.5 . . ?
H86B C86 H86C 109.5 . . ?
Si1 C86 H86A 109.5 . . ?
Si1 C86 H86B 109.5 . . ?
Si1 C86 H86C 109.5 . . ?
H87A C87 H87B 109.5 . . ?
H87A C87 H87C 109.5 . . ?
H87B C87 H87C 109.5 . . ?
Si1 C87 H87A 109.5 . . ?
Si1 C87 H87B 109.5 . . ?
Si1 C87 H87C 109.5 . . ?
H88A C88 H88B 109.5 . . ?
H88A C88 H88C 109.5 . . ?
H88B C88 H88C 109.5 . . ?
Si2 C88 H88A 109.5 . . ?
Si2 C88 H88B 109.5 . . ?
Si2 C88 H88C 109.5 . . ?
H89A C89 H89B 109.5 . . ?
H89A C89 H89C 109.5 . . ?
H89B C89 H89C 109.5 . . ?
Si2 C89 H89A 109.5 . . ?
Si2 C89 H89B 109.5 . . ?
Si2 C89 H89C 109.5 . . ?
H90A C90 H90B 109.5 . . ?
H90A C90 H90C 109.5 . . ?
H90B C90 H90C 109.5 . . ?
Si2 C90 H90A 109.5 . . ?
Si2 C90 H90B 109.5 . . ?
Si2 C90 H90C 109.5 . . ?
H91A C91 H91B 109.5 . . ?
H91A C91 H91C 109.5 . . ?
H91B C91 H91C 109.5 . . ?
Si3 C91 H91A 109.5 . . ?
Si3 C91 H91B 109.5 . . ?
Si3 C91 H91C 109.5 . . ?
H92A C92 H92B 109.5 . . ?
H92A C92 H92C 109.5 . . ?
H92B C92 H92C 109.5 . . ?
Si3 C92 H92A 109.5 . . ?
Si3 C92 H92B 109.5 . . ?
Si3 C92 H92C 109.5 . . ?
H93A C93 H93B 109.5 . . ?
H93A C93 H93C 109.5 . . ?
H93B C93 H93C 109.5 . . ?
Si3 C93 H93A 109.5 . . ?
Si3 C93 H93B 109.5 . . ?
Si3 C93 H93C 109.5 . . ?
H94A C94 H94B 109.5 . . ?
H94A C94 H94C 109.5 . . ?
H94B C94 H94C 109.5 . . ?
Si4 C94 H94A 109.5 . . ?
Si4 C94 H94B 109.5 . . ?
Si4 C94 H94C 109.5 . . ?
H95A C95 H95B 109.5 . . ?
H95A C95 H95C 109.5 . . ?
H95B C95 H95C 109.5 . . ?
Si4 C95 H95A 109.5 . . ?
Si4 C95 H95B 109.5 . . ?
Si4 C95 H95C 109.5 . . ?
H96A C96 H96B 109.5 . . ?
H96A C96 H96C 109.5 . . ?
H96B C96 H96C 109.5 . . ?
Si4 C96 H96A 109.5 . . ?
Si4 C96 H96B 109.5 . . ?
Si4 C96 H96C 109.5 . . ?
C1 N1 C6 117.1(3) . . ?
C1 N1 Nb1 121.8(2) . . ?
C6 N1 Nb1 120.4(2) . . ?
C3 N2 C18 116.7(3) . . ?
C3 N2 Nb1 123.2(2) . . ?
C18 N2 Nb1 120.1(2) . . ?
C30 N3 Nb1 173.0(3) . . ?
C43 N4 C48 118.4(3) . . ?
C43 N4 Nb2 124.9(3) . . ?
C48 N4 Nb2 116.7(2) . . ?
C45 N5 C60 116.4(3) . . ?
C45 N5 Nb2 122.8(3) . . ?
C60 N5 Nb2 120.1(2) . . ?
C72 N6 Nb2 171.0(3) . . ?
C42 O1 Nb1 93.4(2) . . ?
C42 O2 Nb1 85.8(2) . . ?
C42 O3 Nb2 126.0(2) . . ?
C84 O4 Nb2 85.9(2) . . ?
C84 O5 Nb2 94.1(2) . . ?
C84 O6 Nb1 126.0(2) . . ?
Si1 O7 Si2 143.4(2) . . ?
Si4 O8 Si3 144.6(2) . . ?
N1 Nb1 C42 90.40(11) . . ?
N1 Nb1 O2 84.00(10) . . ?
N2 Nb1 C42 121.76(11) . . ?
N2 Nb1 N1 85.07(11) . . ?
N2 Nb1 O2 92.29(10) . . ?
N3 Nb1 C42 137.33(13) . . ?
N3 Nb1 N1 96.73(12) . . ?
N3 Nb1 N2 100.79(13) . . ?
N3 Nb1 O1 107.21(12) . . ?
N3 Nb1 O2 166.92(12) . . ?
N3 Nb1 O6 96.43(12) . . ?
O1 Nb1 C42 31.22(10) . . ?
O1 Nb1 N1 86.06(11) . . ?
O1 Nb1 N2 151.41(10) . . ?
O1 Nb1 O2 59.75(9) . . ?
O2 Nb1 C42 29.67(10) . . ?
O6 Nb1 C42 76.03(11) . . ?
O6 Nb1 N1 165.66(10) . . ?
O6 Nb1 N2 98.04(10) . . ?
O6 Nb1 O1 84.62(9) . . ?
O6 Nb1 O2 81.90(9) . . ?
N4 Nb2 C84 124.32(12) . . ?
N4 Nb2 N5 83.93(12) . . ?
N4 Nb2 O4 94.65(11) . . ?
N5 Nb2 C84 90.85(12) . . ?
N5 Nb2 O4 85.37(11) . . ?
N6 Nb2 C84 135.75(13) . . ?
N6 Nb2 N4 99.90(13) . . ?
N6 Nb2 N5 95.72(13) . . ?
N6 Nb2 O3 95.92(12) . . ?
N6 Nb2 O4 165.45(11) . . ?
N6 Nb2 O5 105.99(12) . . ?
O3 Nb2 C84 76.02(11) . . ?
O3 Nb2 N4 100.75(11) . . ?
O3 Nb2 N5 166.51(11) . . ?
O3 Nb2 O4 81.65(9) . . ?
O3 Nb2 O5 84.22(9) . . ?
O4 Nb2 C84 29.73(10) . . ?
O5 Nb2 C84 30.85(10) . . ?
O5 Nb2 N4 153.02(11) . . ?
O5 Nb2 N5 86.03(11) . . ?
O5 Nb2 O4 59.55(9) . . ?
C86 Si1 C85 109.0(3) . . ?
C87 Si1 C85 110.5(3) . . ?
C87 Si1 C86 109.2(3) . . ?
O7 Si1 C85 107.5(3) . . ?
O7 Si1 C86 107.7(3) . . ?
O7 Si1 C87 112.8(3) . . ?
C89 Si2 C88 110.2(3) . . ?
C89 Si2 C90 111.5(3) . . ?
C90 Si2 C88 110.9(3) . . ?
O7 Si2 C88 108.3(2) . . ?
O7 Si2 C89 109.7(3) . . ?
O7 Si2 C90 106.2(2) . . ?
C91 Si3 C92 111.2(3) . . ?
C91 Si3 C93 109.6(2) . . ?
C92 Si3 C93 109.6(3) . . ?
O8 Si3 C91 109.5(2) . . ?
O8 Si3 C92 109.7(2) . . ?
O8 Si3 C93 107.1(2) . . ?
C94 Si4 C95 108.7(2) . . ?
C94 Si4 C96 112.0(2) . . ?
C95 Si4 C96 110.3(2) . . ?
O8 Si4 C94 108.23(18) . . ?
O8 Si4 C95 110.64(19) . . ?
O8 Si4 C96 107.0(2) . . ?

loop_
_geom_bond_atom_site_label_1
_geom_bond_atom_site_label_2
_geom_bond_distance
_geom_bond_site_symmetry_2
_geom_bond_publ_flag
C1 C2 1.407(5) . ?
C1 C4 1.487(5) . ?
C1 N1 1.327(5) . ?
C2 H2 0.9500 . ?
C2 C3 1.398(5) . ?
C3 C5 1.507(5) . ?
C3 N2 1.345(5) . ?
C4 H4A 0.9800 . ?
C4 H4B 0.9800 . ?
C4 H4C 0.9800 . ?
C5 H5A 0.9800 . ?
C5 H5B 0.9800 . ?
C5 H5C 0.9800 . ?
C6 C7 1.407(5) . ?
C6 C11 1.412(5) . ?
C6 N1 1.455(5) . ?
C7 C8 1.405(5) . ?
C7 C12 1.516(5) . ?
C8 H8 0.9500 . ?
C8 C9 1.363(6) . ?
C9 H9 0.9500 . ?
C9 C10 1.391(6) . ?
C10 H10 0.9500 . ?
C10 C11 1.391(6) . ?
C11 C15 1.513(5) . ?
C12 H12 1.0000 . ?
C12 C13 1.537(5) . ?
C12 C14 1.522(6) . ?
C13 H13A 0.9800 . ?
C13 H13B 0.9800 . ?
C13 H13C 0.9800 . ?
C14 H14A 0.9800 . ?
C14 H14B 0.9800 . ?
C14 H14C 0.9800 . ?
C15 H15 1.0000 . ?
C15 C16 1.538(6) . ?
C15 C17 1.522(6) . ?
C16 H16A 0.9800 . ?
C16 H16B 0.9800 . ?
C16 H16C 0.9800 . ?
C17 H17A 0.9800 . ?
C17 H17B 0.9800 . ?
C17 H17C 0.9800 . ?
C18 C19 1.398(5) . ?
C18 C23 1.404(5) . ?
C18 N2 1.449(4) . ?
C19 C20 1.378(5) . ?
C19 C24 1.527(6) . ?
C20 H20 0.9500 . ?
C20 C21 1.380(6) . ?
C21 H21 0.9500 . ?
C21 C22 1.377(6) . ?
C22 H22 0.9500 . ?
C22 C23 1.387(5) . ?
C23 C27 1.518(5) . ?
C24 H24 1.0000 . ?
C24 C25 1.511(6) . ?
C24 C26 1.539(6) . ?
C25 H25A 0.9800 . ?
C25 H25B 0.9800 . ?
C25 H25C 0.9800 . ?
C26 H26A 0.9800 . ?
C26 H26B 0.9800 . ?
C26 H26C 0.9800 . ?
C27 H27 1.0000 . ?
C27 C28 1.512(7) . ?
C27 C29 1.541(6) . ?
C28 H28A 0.9800 . ?
C28 H28B 0.9800 . ?
C28 H28C 0.9800 . ?
C29 H29A 0.9800 . ?
C29 H29B 0.9800 . ?
C29 H29C 0.9800 . ?
C30 C31 1.414(6) . ?
C30 C35 1.417(6) . ?
C30 N3 1.405(5) . ?
C31 C32 1.392(6) . ?
C31 C36 1.502(6) . ?
C32 H32 0.9500 . ?
C32 C33 1.347(6) . ?
C33 H33 0.9500 . ?
C33 C34 1.381(7) . ?
C34 H34 0.9500 . ?
C34 C35 1.387(5) . ?
C35 C39 1.502(6) . ?
C36 H36 1.0000 . ?
C36 C37 1.516(8) . ?
C36 C38 1.512(8) . ?
C37 H37A 0.9800 . ?
C37 H37B 0.9800 . ?
C37 H37C 0.9800 . ?
C38 H38A 0.9800 . ?
C38 H38B 0.9800 . ?
C38 H38C 0.9800 . ?
C39 H39 1.0000 . ?
C39 C40 1.539(5) . ?
C39 C41 1.534(6) . ?
C40 H40A 0.9800 . ?
C40 H40B 0.9800 . ?
C40 H40C 0.9800 . ?
C41 H41A 0.9800 . ?
C41 H41B 0.9800 . ?
C41 H41C 0.9800 . ?
C42 O1 1.313(4) . ?
C42 O2 1.255(4) . ?
C42 O3 1.293(4) . ?
C42 Nb1 2.529(4) . ?
C43 C44 1.391(6) . ?
C43 C46 1.510(5) . ?
C43 N4 1.341(5) . ?
C44 H44 0.9500 . ?
C44 C45 1.413(6) . ?
C45 C47 1.495(6) . ?
C45 N5 1.315(5) . ?
C46 H46A 0.9800 . ?
C46 H46B 0.9800 . ?
C46 H46C 0.9800 . ?
C47 H47A 0.9800 . ?
C47 H47B 0.9800 . ?
C47 H47C 0.9800 . ?
C48 C49 1.400(6) . ?
C48 C53 1.398(6) . ?
C48 N4 1.461(5) . ?
C49 C50 1.392(6) . ?
C49 C54 1.514(6) . ?
C50 H50 0.9500 . ?
C50 C51 1.363(6) . ?
C51 H51 0.9500 . ?
C51 C52 1.379(6) . ?
C52 H52 0.9500 . ?
C52 C53 1.380(6) . ?
C53 C57 1.518(6) . ?
C54 H54 1.0000 . ?
C54 C55 1.516(7) . ?
C54 C56 1.538(6) . ?
C55 H55A 0.9800 . ?
C55 H55B 0.9800 . ?
C55 H55C 0.9800 . ?
C56 H56A 0.9800 . ?
C56 H56B 0.9800 . ?
C56 H56C 0.9800 . ?
C57 H57 1.0000 . ?
C57 C58 1.530(7) . ?
C57 C59 1.534(6) . ?
C58 H58A 0.9800 . ?
C58 H58B 0.9800 . ?
C58 H58C 0.9800 . ?
C59 H59A 0.9800 . ?
C59 H59B 0.9800 . ?
C59 H59C 0.9800 . ?
C60 C61 1.405(5) . ?
C60 C65 1.399(6) . ?
C60 N5 1.453(5) . ?
C61 C62 1.381(6) . ?
C61 C66 1.528(6) . ?
C62 H62 0.9500 . ?
C62 C63 1.379(7) . ?
C63 H63 0.9500 . ?
C63 C64 1.379(6) . ?
C64 H64 0.9500 . ?
C64 C65 1.377(6) . ?
C65 C69 1.511(6) . ?
C66 H66 1.0000 . ?
C66 C67 1.529(6) . ?
C66 C68 1.529(6) . ?
C67 H67A 0.9800 . ?
C67 H67B 0.9800 . ?
C67 H67C 0.9800 . ?
C68 H68A 0.9800 . ?
C68 H68B 0.9800 . ?
C68 H68C 0.9800 . ?
C69 H69 1.0000 . ?
C69 C70 1.546(6) . ?
C69 C71 1.494(6) . ?
C70 H70A 0.9800 . ?
C70 H70B 0.9800 . ?
C70 H70C 0.9800 . ?
C71 H71A 0.9800 . ?
C71 H71B 0.9800 . ?
C71 H71C 0.9800 . ?
C72 C73 1.404(5) . ?
C72 C77 1.418(6) . ?
C72 N6 1.400(5) . ?
C73 C74 1.392(5) . ?
C73 C78 1.510(6) . ?
C74 H74 0.9500 . ?
C74 C75 1.376(6) . ?
C75 H75 0.9500 . ?
C75 C76 1.351(6) . ?
C76 H76 0.9500 . ?
C76 C77 1.378(6) . ?
C77 C81 1.523(6) . ?
C78 H78 1.0000 . ?
C78 C79 1.517(5) . ?
C78 C80 1.541(6) . ?
C79 H79A 0.9800 . ?
C79 H79B 0.9800 . ?
C79 H79C 0.9800 . ?
C80 H80A 0.9800 . ?
C80 H80B 0.9800 . ?
C80 H80C 0.9800 . ?
C81 H81 1.0000 . ?
C81 C82 1.520(6) . ?
C81 C83 1.523(7) . ?
C82 H82A 0.9800 . ?
C82 H82B 0.9800 . ?
C82 H82C 0.9800 . ?
C83 H83A 0.9800 . ?
C83 H83B 0.9800 . ?
C83 H83C 0.9800 . ?
C84 O4 1.260(4) . ?
C84 O5 1.303(4) . ?
C84 O6 1.292(4) . ?
C84 Nb2 2.535(4) . ?
C85 H85A 0.9800 . ?
C85 H85B 0.9800 . ?
C85 H85C 0.9800 . ?
C85 Si1 1.846(6) . ?
C86 H86A 0.9800 . ?
C86 H86B 0.9800 . ?
C86 H86C 0.9800 . ?
C86 Si1 1.838(6) . ?
C87 H87A 0.9800 . ?
C87 H87B 0.9800 . ?
C87 H87C 0.9800 . ?
C87 Si1 1.835(7) . ?
C88 H88A 0.9800 . ?
C88 H88B 0.9800 . ?
C88 H88C 0.9800 . ?
C88 Si2 1.846(5) . ?
C89 H89A 0.9800 . ?
C89 H89B 0.9800 . ?
C89 H89C 0.9800 . ?
C89 Si2 1.825(6) . ?
C90 H90A 0.9800 . ?
C90 H90B 0.9800 . ?
C90 H90C 0.9800 . ?
C90 Si2 1.827(6) . ?
C91 H91A 0.9800 . ?
C91 H91B 0.9800 . ?
C91 H91C 0.9800 . ?
C91 Si3 1.824(5) . ?
C92 H92A 0.9800 . ?
C92 H92B 0.9800 . ?
C92 H92C 0.9800 . ?
C92 Si3 1.831(5) . ?
C93 H93A 0.9800 . ?
C93 H93B 0.9800 . ?
C93 H93C 0.9800 . ?
C93 Si3 1.875(5) . ?
C94 H94A 0.9800 . ?
C94 H94B 0.9800 . ?
C94 H94C 0.9800 . ?
C94 Si4 1.843(4) . ?
C95 H95A 0.9800 . ?
C95 H95B 0.9800 . ?
C95 H95C 0.9800 . ?
C95 Si4 1.849(5) . ?
C96 H96A 0.9800 . ?
C96 H96B 0.9800 . ?
C96 H96C 0.9800 . ?
C96 Si4 1.851(4) . ?
N1 Nb1 2.199(3) . ?
N2 Nb1 2.125(3) . ?
N3 Nb1 1.787(3) . ?
N4 Nb2 2.129(3) . ?
N5 Nb2 2.199(3) . ?
N6 Nb2 1.775(3) . ?
O1 Nb1 2.084(2) . ?
O2 Nb1 2.289(2) . ?
O3 Nb2 2.071(2) . ?
O4 Nb2 2.291(3) . ?
O5 Nb2 2.084(2) . ?
O6 Nb1 2.071(2) . ?
O7 Si1 1.612(4) . ?
O7 Si2 1.639(4) . ?
O8 Si3 1.629(3) . ?
O8 Si4 1.623(3) . ?
